data_4001450
loop_
_publ_author_name
'Shi, Lei'
'Christensen, Kirsten E.'
'Jansson, Kjell'
'Sun, Junliang'
'Zou, Xiaodong'

_publ_section_title
;
 Synthesis and Characterization of an Aluminogermanate SU-46 with a
 Zeolite Structure
;
_journal_issue 24
_journal_name_full 'Chemistry of Materials'
_journal_page_first 5973
_journal_paper_doi 10.1021/cm071790f
_journal_volume 19
_journal_year 2007
_chemical_formula_moiety 'Al4 Ge6 O20, 4(C2 N1.5 H7.5)'
_chemical_formula_sum 'C8 H30 Al4 Ge6 N6 O20'
_chemical_formula_weight 1073.84
_chemical_name_systematic
; 
 ? 
;
_space_group_IT_number 190
_space_group_name_Hall 'P -6c -2c'
_symmetry_cell_setting hexagonal
_symmetry_space_group_name_Hall 'P -6c -2c'
_symmetry_space_group_name_H-M 'P -6 2 c'
_atom_sites_solution_hydrogens none
_atom_sites_solution_primary direct
_atom_sites_solution_secondary difmap
_audit_creation_method SHELXL-97
_cell_angle_alpha 90.00
_cell_angle_beta 90.00
_cell_angle_gamma 120.00
_cell_formula_units_Z 1
_cell_length_a 7.5240(11)
_cell_length_b 7.5240(11)
_cell_length_c 14.746(3)
_cell_measurement_reflns_used 13733
_cell_measurement_temperature 100(2)
_cell_measurement_theta_max 40.9667
_cell_measurement_theta_min 4.1441
_cell_volume 722.9(2)
_computing_structure_refinement 'SHELXL-97 (Sheldrick, 1997)'
_computing_structure_solution 'SHELXS-97 (Sheldrick, 1990)'
_diffrn_ambient_temperature 100(2)
_diffrn_detector_area_resol_mean 16.5467
_diffrn_measured_fraction_theta_full 0.993
_diffrn_measured_fraction_theta_max 0.993
_diffrn_radiation_monochromator graphite
_diffrn_radiation_source 'fine-focus sealed tube'
_diffrn_radiation_type MoK\a
_diffrn_radiation_wavelength 0.71073
_diffrn_reflns_av_R_equivalents 0.0406
_diffrn_reflns_av_sigmaI/netI 0.0233
_diffrn_reflns_limit_h_max 13
_diffrn_reflns_limit_h_min -13
_diffrn_reflns_limit_k_max 13
_diffrn_reflns_limit_k_min -13
_diffrn_reflns_limit_l_max 26
_diffrn_reflns_limit_l_min -26
_diffrn_reflns_number 24646
_diffrn_reflns_theta_full 41.02
_diffrn_reflns_theta_max 41.02
_diffrn_reflns_theta_min 4.17
_exptl_absorpt_coefficient_mu 6.373
_exptl_absorpt_correction_T_max 0.8318
_exptl_absorpt_correction_T_min 0.7010
_exptl_absorpt_correction_type numerical
_exptl_absorpt_process_details 'XRED 1.09 (STOE & CIE, 1997a)'
_exptl_crystal_colour 'light yellow'
_exptl_crystal_density_diffrn 2.467
_exptl_crystal_density_method 'not measured'
_exptl_crystal_description plate
_exptl_crystal_F_000 524
_exptl_crystal_size_max 0.06
_exptl_crystal_size_mid 0.03
_exptl_crystal_size_min 0.03
_refine_diff_density_max 0.711
_refine_diff_density_min -1.202
_refine_diff_density_rms 0.137
_refine_ls_abs_structure_details 'Flack H D (1983), Acta Cryst. A39, 876-881'
_refine_ls_abs_structure_Flack -0.01(3)
_refine_ls_extinction_method none
_refine_ls_goodness_of_fit_ref 1.062
_refine_ls_hydrogen_treatment none
_refine_ls_matrix_type full
_refine_ls_number_parameters 39
_refine_ls_number_reflns 1625
_refine_ls_number_restraints 5
_refine_ls_restrained_S_all 1.090
_refine_ls_R_factor_all 0.0315
_refine_ls_R_factor_gt 0.0251
_refine_ls_shift/su_max 0.002
_refine_ls_shift/su_mean 0.000
_refine_ls_structure_factor_coef Fsqd
_refine_ls_weighting_details 'calc w=1/[\s^2^(Fo^2^)+(0.0414P)^2^+0.0000P] where P=(Fo^2^+2Fc^2^)/3'
_refine_ls_weighting_scheme calc
_refine_ls_wR_factor_gt 0.0636
_refine_ls_wR_factor_ref 0.0647
_reflns_number_gt 1407
_reflns_number_total 1625
_reflns_threshold_expression >2sigma(I)
_cod_data_source_file cm071790f-file003.cif
_cod_data_source_block p-62c
_cod_database_code 4001450

loop_
_symmetry_equiv_pos_as_xyz
'x, y, z'
'x, y, -z+1/2'
'y, x, z+1/2'
'y, x, -z'
'x-y, -y, -z'
'x-y, -y, z+1/2'
'-x, -x+y, z+1/2'
'-x, -x+y, -z'
'-y, x-y, z'
'-y, x-y, -z+1/2'
'-x+y, -x, -z+1/2'
'-x+y, -x, z'

loop_
_atom_site_label
_atom_site_type_symbol
_atom_site_fract_x
_atom_site_fract_y
_atom_site_fract_z
_atom_site_U_iso_or_equiv
_atom_site_adp_type
_atom_site_occupancy
_atom_site_symmetry_multiplicity
_atom_site_calc_flag
_atom_site_refinement_flags
Ge1 Ge 0.83816(4) 0.22663(4) 0.2500 0.01166(7) Uani 0.688(7) 2 d SP
Al1 Al 0.83816(4) 0.22663(4) 0.2500 0.01166(7) Uani 0.312(7) 2 d SP
Ge2 Ge 1.0000 0.0000 0.38440(2) 0.01044(11) Uani 0.461(6) 3 d SP
Al2 Al 1.0000 0.0000 0.38440(2) 0.01044(11) Uani 0.539(6) 3 d SP
O1 O 0.9386(3) 0.1815(3) 0.34660(13) 0.0351(5) Uani 1 1 d .
O2 O 0.5710(3) 0.0820(3) 0.2500 0.0255(5) Uani 1 2 d S
O3 O 1.0000 0.0000 0.5000 0.0346(10) Uani 1 6 d S
N1 N 0.3333 0.6667 0.3398(8) 0.060(3) Uiso 0.50 3 d SPD
C1 C 0.3333 0.6667 0.4405(11) 0.194(8) Uiso 1 3 d SD
C2 C 0.162(2) 0.640(3) 0.4740(11) 0.094(6) Uiso 0.33 1 d PD
N2 N 0.0000 0.463(3) 0.5000 0.177(7) Uiso 0.67 2 d SPD

loop_
_atom_site_aniso_label
_atom_site_aniso_U_11
_atom_site_aniso_U_22
_atom_site_aniso_U_33
_atom_site_aniso_U_23
_atom_site_aniso_U_13
_atom_site_aniso_U_12
Ge1 0.00875(11) 0.00904(12) 0.01834(12) 0.000 0.000 0.00530(10)
Al1 0.00875(11) 0.00904(12) 0.01834(12) 0.000 0.000 0.00530(10)
Ge2 0.01092(13) 0.01092(13) 0.00948(15) 0.000 0.000 0.00546(6)
Al2 0.01092(13) 0.01092(13) 0.00948(15) 0.000 0.000 0.00546(6)
O1 0.0485(11) 0.0323(8) 0.0365(9) -0.0049(6) -0.0205(8) 0.0292(8)
O2 0.0101(7) 0.0131(8) 0.0548(13) 0.000 0.000 0.0068(6)
O3 0.0475(15) 0.0475(15) 0.0089(10) 0.000 0.000 0.0237(8)

loop_
_atom_type_symbol
_atom_type_description
_atom_type_scat_dispersion_real
_atom_type_scat_dispersion_imag
_atom_type_scat_source
Ge Ge 0.1547 1.8001 'International Tables Vol C Tables 4.2.6.8 and 6.1.1.4'
Al Al 0.0645 0.0514 'International Tables Vol C Tables 4.2.6.8 and 6.1.1.4'
O O 0.0106 0.0060 'International Tables Vol C Tables 4.2.6.8 and 6.1.1.4'
C C 0.0033 0.0016 'International Tables Vol C Tables 4.2.6.8 and 6.1.1.4'
H H 0.0000 0.0000 'International Tables Vol C Tables 4.2.6.8 and 6.1.1.4'
N N 0.0061 0.0033 'International Tables Vol C Tables 4.2.6.8 and 6.1.1.4'

loop_
_geom_angle_atom_site_label_1
_geom_angle_atom_site_label_2
_geom_angle_atom_site_label_3
_geom_angle
_geom_angle_site_symmetry_1
_geom_angle_site_symmetry_3
O1 Ge1 O1 111.42(14) . 2
O1 Ge1 O2 111.07(8) . .
O1 Ge1 O2 111.07(8) 2 .
O1 Ge1 O2 106.54(7) . 9_655
O1 Ge1 O2 106.54(7) 2 9_655
O2 Ge1 O2 110.00(12) . 9_655
O3 Ge2 O1 108.71(7) . 9_645
O3 Ge2 O1 108.71(7) . 12_765
O1 Ge2 O1 110.22(7) 9_645 12_765
O3 Ge2 O1 108.71(7) . .
O1 Ge2 O1 110.22(7) 9_645 .
O1 Ge2 O1 110.22(7) 12_765 .
Ge1 O1 Ge2 137.29(11) . .
Ge1 O2 Al1 130.00(12) . 11_665
Ge1 O2 Ge1 130.00(12) . 11_665
Al2 O3 Ge2 180.0 4_646 .
Ge2 O3 Ge2 180.0 4_646 .
C2 C1 C2 106.5(12) . 12_565
C2 C1 C2 106.5(13) . 9_665
C2 C1 C2 106.5(12) 12_565 9_665
C2 C1 N1 112.3(11) . .
C2 C1 N1 112.3(11) 12_565 .
C2 C1 N1 112.3(11) 9_665 .
C1 C2 N2 126.8(15) . .
C2 N2 C2 114(2) . 8_556

loop_
_geom_bond_atom_site_label_1
_geom_bond_atom_site_label_2
_geom_bond_distance
_geom_bond_site_symmetry_2
Ge1 O1 1.7241(16) .
Ge1 O1 1.7241(16) 2
Ge1 O2 1.7427(18) .
Ge1 O2 1.7526(18) 9_655
Ge2 O3 1.7047(5) .
Ge2 O1 1.7376(15) 9_645
Ge2 O1 1.7376(15) 12_765
Ge2 O1 1.7376(15) .
O2 Al1 1.7526(18) 11_665
O2 Ge1 1.7526(18) 11_665
O3 Al2 1.7047(5) 4_646
O3 Ge2 1.7047(5) 4_646
N1 C1 1.486(15) .
C1 C2 1.301(13) .
C1 C2 1.301(13) 12_565
C1 C2 1.301(13) 9_665
C2 N2 1.336(16) .
N2 C2 1.336(16) 8_556
